data_2006144
loop_
_publ_author_name
'Ferguson, George'
'Spalding, Trevor R.'
'Herlihy, Emmet A.'

_publ_section_title
;
 Dipotassium Hexaaquairon(II) Bis(sulfate)--Dipotassium
 Hexaaquanickel(II) Bis(sulfate) (0.07/0.93)
;
_journal_issue 5
_journal_name_full 'Acta Crystallographica Section C'
_journal_page_first IUC9700002
_journal_paper_doi 10.1107/S010827019709954X
_journal_volume 53
_journal_year 1997
_chemical_formula_iupac 'K2 [Ni0.93 Fe0.07 (H2 O)6] (S O4)2'
_chemical_formula_moiety '2K, [Ni0.93 Fe0.07 (H2 O)6], 2(S O4) '
_chemical_formula_sum 'Fe0.07 H12 K2 Ni0.93 O14 S2'
_chemical_formula_weight 436.92
_chemical_name_systematic
;
Potassium Hexaaquanickel(II)/Hexaaquairon(II)(0.93/0.07) Sulfate
;
_space_group_IT_number 14
_symmetry_cell_setting monoclinic
_symmetry_space_group_name_Hall '-P 2ybc'
_symmetry_space_group_name_H-M 'P 1 21/c 1'
_cell_angle_alpha 90.00
_cell_angle_beta 105.070(10)
_cell_angle_gamma 90.00
_cell_formula_units_Z 2
_cell_length_a 6.1276(7)
_cell_length_b 12.1791(12)
_cell_length_c 8.9973(12)
_cell_measurement_reflns_used 25
_cell_measurement_temperature 294.0(10)
_cell_measurement_theta_max 29.52
_cell_measurement_theta_min 20.02
_cell_volume 648.36(13)
_computing_cell_refinement 'SET4 & CELDIM (Enraf-Nonius, 1992)'
_computing_data_collection 'CAD4 (Enraf-Nonius, 1992)'
_computing_data_reduction 'DATRD2 in NRCVAX96 (Gabe, Le Page, Charland, Lee & White, 1989)'
_computing_molecular_graphics 'NRCVAX96, ORTEP (Johnson, 1976), PLATON (Spek, 1996a), PLUTON (Spek 1996b)'
_computing_publication_material 'NRCVAX96, SHELXL93  and WordPerfect macro PRPCIF97 (Ferguson, 1997)'
_computing_structure_refinement 'NRCVAX96 and SHELXL93 (Sheldrick, 1993)'
_computing_structure_solution 'NRCVAX96 via Patterson heavy-atom method'
_diffrn_ambient_temperature 294.0(10)
_diffrn_measured_fraction_theta_full 1.0
_diffrn_measured_fraction_theta_max 1.0
_diffrn_measurement_device 'Enraf-Nonius CAD-4'
_diffrn_measurement_method \q/2\q
_diffrn_radiation_monochromator graphite
_diffrn_radiation_source 'X-ray tube'
_diffrn_radiation_type 'Molybdenum K\a'
_diffrn_radiation_wavelength 0.7107
_diffrn_reflns_av_R_equivalents 0.009
_diffrn_reflns_av_sigmaI/netI 0.0083
_diffrn_reflns_limit_h_max 8
_diffrn_reflns_limit_h_min -8
_diffrn_reflns_limit_k_max 17
_diffrn_reflns_limit_k_min 0
_diffrn_reflns_limit_l_max 12
_diffrn_reflns_limit_l_min 0
_diffrn_reflns_number 2157
_diffrn_reflns_theta_full 29.91
_diffrn_reflns_theta_max 29.91
_diffrn_reflns_theta_min 2.87
_diffrn_standards_decay_% 2.0
_diffrn_standards_interval_time 120
_diffrn_standards_number 3
_exptl_absorpt_coefficient_mu 2.504
_exptl_absorpt_correction_T_max 0.4884
_exptl_absorpt_correction_T_min 0.3356
_exptl_absorpt_correction_type 'psi-scans at 4\% steps (North, Phillips & Mathews, 1968)'
_exptl_absorpt_process_details '(North, Phillips & Mathews, 1968)'
_exptl_crystal_colour pale_blue
_exptl_crystal_density_diffrn 2.238
_exptl_crystal_density_meas ?
_exptl_crystal_description 'block cut from a larger piece'
_exptl_crystal_F_000 444
_exptl_crystal_size_max 0.42
_exptl_crystal_size_mid 0.42
_exptl_crystal_size_min 0.25
_refine_diff_density_max 0.444
_refine_diff_density_min -0.415
_refine_ls_extinction_coef 0.0324(16)
_refine_ls_extinction_method SHELXL
_refine_ls_goodness_of_fit_all 1.176
_refine_ls_goodness_of_fit_ref 1.197
_refine_ls_hydrogen_treatment constr
_refine_ls_matrix_type full
_refine_ls_number_parameters 110
_refine_ls_number_reflns 1893
_refine_ls_number_restraints 6
_refine_ls_restrained_S_all 1.174
_refine_ls_restrained_S_obs 1.195
_refine_ls_R_factor_all 0.0220
_refine_ls_R_factor_gt 0.0204
_refine_ls_shift/su_max 0.000
_refine_ls_shift/su_mean 0.000
_refine_ls_structure_factor_coef Fsqd
_refine_ls_weighting_details 'w=1/[\s^2^(Fo^2^)+(0.0255P)^2^+0.4210P] where P=(Fo^2^+2Fc^2^)/3'
_refine_ls_weighting_scheme calc
_refine_ls_wR_factor_all 0.0572
_refine_ls_wR_factor_ref 0.0567
_reflns_number_gt 1797
_reflns_number_total 1893
_reflns_threshold_expression >2\s(I)
_cod_data_source_file qa0002.cif
_cod_data_source_block 97-01
_cod_depositor_comments
;
The following automatic conversions were performed:

'_exptl_crystal_density_meas' value 'not measured' was changed to '?'
- the value is perceived as not measured.

Automatic conversion script
Id: cif_fix_values 3008 2015-01-20 13:52:24Z robertas 

The following automatic conversions were performed:

'_refine_ls_weighting_scheme' value 'calc
w=1/[\s^2^(Fo^2^)+(0.0255P)^2^+0.4210P] where P=(Fo^2^+2Fc^2^)/3' was
changed to 'calc'. New tag '_refine_ls_weighting_details' was
created. The value of the new tag was set to
'w=1/[\s^2^(Fo^2^)+(0.0255P)^2^+0.4210P] where P=(Fo^2^+2Fc^2^)/3'.

Automatic conversion script
Id: cif_fix_values 3143 2015-03-26 13:38:13Z robertas 
;
_cod_original_sg_symbol_H-M 'P 21/c'
_cod_original_formula_sum 'H12 Fe0.07 K2 Ni0.93 O14 S2'
_cod_database_code 2006144

loop_
_symmetry_equiv_pos_as_xyz
'x, y, z'
'-x, y+1/2, -z+1/2'
'-x, -y, -z'
'x, -y-1/2, z-1/2'

loop_
_atom_site_label
_atom_site_fract_x
_atom_site_fract_y
_atom_site_fract_z
_atom_site_U_iso_or_equiv
_atom_site_adp_type
_atom_site_calc_flag
_atom_site_refinement_flags
_atom_site_occupancy
_atom_site_disorder_group
_atom_site_type_symbol
Ni1 .0000 .0000 .0000 .01556(9) Uani d SP .93(2) . Ni
Fe1 .0000 .0000 .0000 .01556(9) Uani d SP .07(2) . Fe
K10 .34273(7) .34578(3) .13408(5) .03086(11) Uani d . 1 . K
S2 .72635(6) .13518(3) .41174(4) .01848(10) Uani d . 1 . S
O3 .5750(2) .22979(10) .4094(2) .0340(3) Uani d . 1 . O
O4 .7556(3) .07508(13) .55642(15) .0400(3) Uani d . 1 . O
O5 .6187(2) .06153(10) .28373(13) .0251(2) Uani d . 1 . O
O6 .9472(2) .17388(10) .39375(15) .0281(3) Uani d . 1 . O
O7 .1629(2) .11108(10) .16724(13) .0235(2) Uani d D 1 . O
O8 .0356(2) .11242(9) -.16628(13) .0225(2) Uani d D 1 . O
O9 .3014(2) -.06656(9) .00025(14) .0229(2) Uani d D 1 . O
H15 .2887 .0904 .2085 .040(3) Uiso d D 1 . H
H16 .1006 .1229 .2340 .040(3) Uiso d D 1 . H
H17 -.0489 .1005 -.2493 .040(3) Uiso d D 1 . H
H18 .0109 .1746 -.1455 .040(3) Uiso d D 1 . H
H19 .3403 -.0637 -.0784 .040(3) Uiso d D 1 . H
H20 .3294 -.1299 .0224 .040(3) Uiso d D 1 . H

loop_
_atom_site_aniso_label
_atom_site_aniso_U_11
_atom_site_aniso_U_22
_atom_site_aniso_U_33
_atom_site_aniso_U_12
_atom_site_aniso_U_13
_atom_site_aniso_U_23
Ni1 .01607(13) .01619(14) .01425(13) .00002(8) .00366(9) -.00086(8)
Fe1 .01607(13) .01619(14) .01425(13) .00002(8) .00366(9) -.00086(8)
K10 .0304(2) .0316(2) .0326(2) -.00018(14) .01185(14) -.00217(14)
S2 .0191(2) .0196(2) .0164(2) -.00188(12) .00422(12) -.00223(11)
O3 .0255(6) .0260(6) .0503(8) .0020(5) .0097(5) -.0114(5)
O4 .0448(8) .0519(8) .0198(6) -.0098(7) .0022(5) .0087(6)
O5 .0275(6) .0268(5) .0214(5) -.0053(4) .0068(4) -.0077(4)
O6 .0212(5) .0264(6) .0380(7) -.0047(4) .0102(5) -.0038(5)
O7 .0214(5) .0262(5) .0216(5) -.0005(4) .0033(4) -.0060(4)
O8 .0276(5) .0219(5) .0185(5) .0003(4) .0066(4) .0015(4)
O9 .0217(5) .0224(5) .0266(5) .0030(4) .0096(4) .0015(4)

loop_
_atom_type_symbol
_atom_type_description
_atom_type_scat_dispersion_real
_atom_type_scat_dispersion_imag
_atom_type_scat_source
Ni Ni 0.3393 1.1124 'International Tables Vol C Tables 4.2.6.8 and 6.1.1.4'
H H 0.0000 0.0000 'International Tables Vol C Tables 4.2.6.8 and 6.1.1.4'
K K 0.2009 0.2494 'International Tables Vol C Tables 4.2.6.8 and 6.1.1.4'
O O 0.0106 0.0060 'International Tables Vol C Tables 4.2.6.8 and 6.1.1.4'
S S 0.1246 0.1234 'International Tables Vol C Tables 4.2.6.8 and 6.1.1.4'
Fe Fe 0.3463 0.8444 'International Tables Vol C Tables 4.2.6.8 and 6.1.1.4'

loop_
_geom_angle_atom_site_label_1
_geom_angle_atom_site_label_2
_geom_angle_atom_site_label_3
_geom_angle_site_symmetry_1
_geom_angle_site_symmetry_3
_geom_angle
_geom_angle_publ_flag
O9 Ni1 O9 3 . 180.0 no
O9 Ni1 O7 3 . 90.38(5) no
O9 Ni1 O7 . . 89.62(5) no
O9 Ni1 O7 3 3 89.62(5) no
O9 Ni1 O7 . 3 90.38(5) no
O7 Ni1 O7 . 3 180.0 no
O9 Ni1 O8 3 . 90.10(5) no
O9 Ni1 O8 . . 89.90(5) no
O7 Ni1 O8 . . 88.38(5) no
O7 Ni1 O8 3 . 91.62(5) no
O9 Ni1 O8 3 3 89.90(5) no
O9 Ni1 O8 . 3 90.10(5) no
O7 Ni1 O8 . 3 91.62(5) no
O7 Ni1 O8 3 3 88.38(5) no
O8 Ni1 O8 . 3 180.0 no
O9 Fe1 O9 3 . 180.0 no
O9 Fe1 O7 3 . 90.38(5) no
O9 Fe1 O7 . . 89.62(5) no
O9 Fe1 O7 3 3 89.62(5) no
O9 Fe1 O7 . 3 90.38(5) no
O7 Fe1 O7 . 3 180.0 no
O9 Fe1 O8 3 . 90.10(5) no
O9 Fe1 O8 . . 89.90(5) no
O7 Fe1 O8 . . 88.38(5) no
O7 Fe1 O8 3 . 91.62(5) no
O9 Fe1 O8 3 3 89.90(5) no
O9 Fe1 O8 . 3 90.10(5) no
O7 Fe1 O8 . 3 91.62(5) no
O7 Fe1 O8 3 3 88.38(5) no
O8 Fe1 O8 . 3 180.0 no
O5 K10 O6 2_655 4_465 106.74(4) no
O5 K10 O3 2_655 . 104.52(4) no
O6 K10 O3 4_465 . 138.93(4) no
O5 K10 O3 2_655 4_565 118.08(4) no
O6 K10 O3 4_465 4_565 85.31(4) no
O3 K10 O3 . 4_565 102.74(3) no
O5 K10 O4 2_655 4_565 74.36(4) no
O6 K10 O4 4_465 4_565 117.80(4) no
O3 K10 O4 . 4_565 95.80(4) no
O3 K10 O4 4_565 4_565 48.33(4) no
O5 K10 O8 2_655 4_566 72.16(3) no
O6 K10 O8 4_465 4_566 85.66(4) no
O3 K10 O8 . 4_566 79.22(4) no
O3 K10 O8 4_565 4_566 168.05(4) no
O4 K10 O8 4_565 4_566 143.57(4) no
O5 K10 O7 2_655 . 150.45(3) no
O6 K10 O7 4_465 . 74.85(3) no
O3 K10 O7 . . 64.85(3) no
O3 K10 O7 4_565 . 91.46(3) no
O4 K10 O7 4_565 . 132.04(4) no
O8 K10 O7 4_566 . 78.63(3) no
O5 K10 O4 2_655 2_655 45.99(3) no
O6 K10 O4 4_465 2_655 70.28(4) no
O3 K10 O4 . 2_655 148.87(4) no
O3 K10 O4 4_565 2_655 87.85(4) no
O4 K10 O4 4_565 2_655 69.39(5) no
O8 K10 O4 4_566 2_655 96.44(4) no
O7 K10 O4 . 2_655 145.06(4) no
O3 S2 O4 . . 109.54(9) no
O3 S2 O5 . . 108.19(7) no
O3 S2 O6 . . 109.79(7) no
O4 S2 O5 . . 108.50(8) no
O4 S2 O6 . . 110.62(8) no
O5 S2 O6 . . 110.14(7) no
S2 O3 K10 . . 124.22(8) no
S2 O3 K10 . 4_566 99.34(7) no
K10 O3 K10 . 4_566 122.04(5) no
S2 O4 K10 . 4_566 97.62(8) no
S2 O4 K10 . 2_645 89.86(7) no
K10 O4 K10 4_566 2_645 110.61(5) no
S2 O5 K10 . 2_645 112.68(6) no
S2 O6 K10 . 4_666 121.27(7) no
Fe1 O7 K10 . . 130.24(5) no
Ni1 O7 K10 . . 130.24(5) no
Fe1 O8 K10 . 4_565 138.63(5) no
Ni1 O8 K10 . 4_565 138.63(5) no
H15 O7 H16 . . 107 ?
H17 O8 H18 . . 106 ?
H19 O9 H20 . . 100 ?

loop_
_geom_bond_atom_site_label_1
_geom_bond_atom_site_label_2
_geom_bond_site_symmetry_2
_geom_bond_distance
_geom_bond_publ_flag
Ni1 O7 . 2.0761(11) yes
Ni1 O7 3 2.0761(11) no
Ni1 O8 . 2.0809(11) yes
Ni1 O8 3 2.0809(11) no
Ni1 O9 . 2.0162(11) yes
Ni1 O9 3 2.0162(11) no
Fe1 O7 . 2.0761(11) no
Fe1 O7 3 2.0761(11) no
Fe1 O8 . 2.0809(11) no
Fe1 O8 3 2.0809(11) no
Fe1 O9 3 2.0162(11) no
Fe1 O9 . 2.0162(11) no
K10 O3 . 2.885(2) yes
K10 O3 4_565 2.908(2) yes
K10 O4 4_565 2.956(2) yes
K10 O4 2_655 3.250(2) yes
K10 O5 2_655 2.7233(13) yes
K10 O6 4_465 2.8075(14) yes
K10 O7 . 3.1055(13) yes
K10 O8 4_566 2.9641(12) yes
S2 O3 . 1.4759(13) no
S2 O4 . 1.4632(13) no
S2 O5 . 1.4734(11) no
S2 O6 . 1.4809(12) no
O3 K10 4_566 2.908(2) no
O4 K10 4_566 2.956(2) no
O4 K10 2_645 3.250(2) no
O5 K10 2_645 2.7233(13) no
O6 K10 4_666 2.8076(14) no
O8 K10 4_565 2.9641(12) no

loop_
_geom_hbond_atom_site_label_D
_geom_hbond_atom_site_label_H
_geom_hbond_atom_site_label_A
_geom_hbond_site_symmetry_A
_geom_hbond_distance_DH
_geom_hbond_distance_HA
_geom_hbond_distance_DA
_geom_hbond_angle_DHA
_geom_hbond_publ_flag
O7 H15 O5 . 0.80 1.99 2.7823(18) 168 yes
O7 H16 O6 1_455 0.80 2.01 2.8082(18) 172 yes
O8 H17 O4 1_454 0.80 1.87 2.6738(19) 179 yes
O8 H18 O6 4_465 0.80 1.94 2.7407(17) 178 yes
O9 H19 O5 3_655 0.80 1.93 2.7244(17) 171 yes
O9 H20 O3 2_645 0.80 1.86 2.6582(17) 173 yes
